data_2108460
loop_
_publ_author_name
'Hasil, Asma'
'Mehmood, Arshad'
'Ahmed, Maqsood'

_publ_section_title
;
 Experimental and theoretical charge-density analysis of hippuric acid:
 insight into its binding with human serum albumin
;
_journal_coeditor_code PX5016SUP1
_journal_issue 4
_journal_name_full 'Acta Crystallographica Section B'
_journal_page_first
;
;
_journal_paper_doi 10.1107/S2052520619007911
_journal_volume 75
_journal_year 2019
_chemical_absolute_configuration ad
_chemical_formula_moiety 'C9 H9 N O3'
_chemical_formula_sum 'C9 H9 N O3'
_chemical_formula_weight 179.165
_chemical_name_common 'Hippuric Acid'
_chemical_name_systematic 'Benzoylaminoethanoic acid'
_space_group_IT_number 19
_space_group_name_Hall 'P 2ac 2ab'
_space_group_name_H-M_alt 'P 21 21 21'
_symmetry_cell_setting orthorhombic
_symmetry_space_group_name_Hall 'P 2ac 2ab'
_symmetry_space_group_name_H-M 'P 21 21 21'
_atom_sites_solution_hydrogens difmap
_atom_sites_solution_primary direct
_atom_sites_solution_secondary difmap
_audit_creation_method 'MoPro v18'
_cell_angle_alpha 90.
_cell_angle_beta 90.
_cell_angle_gamma 90.
_cell_formula_units_Z 4
_cell_length_a 8.6793(4)
_cell_length_b 9.0674(4)
_cell_length_c 10.6085(4)
_cell_measurement_reflns_used 599
_cell_measurement_temperature 100(1)
_cell_measurement_theta_max 55.53
_cell_measurement_theta_min 2.96
_cell_volume 834.87(6)
_computing_structure_refinement 'MoPro (J. Appl. Cryst. 2005, 38, 38-54)'
_diffrn_ambient_temperature 100(2)
_diffrn_measured_fraction_theta_full 0.999
_diffrn_measured_fraction_theta_max 0.833
_diffrn_measurement_device_type 'Bruker D8 Venture with PHOTON II Detector (Bruker, 2016)'
_diffrn_measurement_method 'omega and phi scan'
_diffrn_radiation_type MoK\a
_diffrn_radiation_wavelength 0.71073
_diffrn_reflns_av_R_equivalents 0.0584
_diffrn_reflns_av_sigmaI/netI 0.03461
_diffrn_reflns_av_unetI/netI 0.0275
_diffrn_reflns_limit_h_max 21
_diffrn_reflns_limit_h_min -21
_diffrn_reflns_limit_k_max 22
_diffrn_reflns_limit_k_min -22
_diffrn_reflns_limit_l_max 26
_diffrn_reflns_limit_l_min -26
_diffrn_reflns_number 118392
_diffrn_reflns_theta_full 27.51
_diffrn_reflns_theta_max 62.67
_diffrn_reflns_theta_min 2.96
_exptl_absorpt_coefficient_mu 0.108
_exptl_absorpt_correction_T_max 0.981
_exptl_absorpt_correction_T_min 0.971
_exptl_absorpt_correction_type multi-scan
_exptl_absorpt_process_details 'SADAB, Bruker, 2016'
_exptl_crystal_colour colorless
_exptl_crystal_density_diffrn 1.425
_exptl_crystal_description Block
_exptl_crystal_F_000 376
_exptl_crystal_size_max 0.276
_exptl_crystal_size_mid 0.213
_exptl_crystal_size_min 0.180
_exptl_transmission_factor_max 0.981
_exptl_transmission_factor_min 0.971
_refine_diff_density_max 0.55
_refine_diff_density_min -0.38
_refine_diff_density_rms 0.08
_refine_ls_abs_structure_details
;
Flack x determined using 4564 quotients [(I+)-(I-)]/[(I+)+(I-)] (Parsons, Flack
and Wagner, Acta Cryst. B69 (2013) 249-259)
;
_refine_ls_abs_structure_Flack -0.05(11)
_refine_ls_extinction_method none
_refine_ls_goodness_of_fit_ref 1.082
_refine_ls_hydrogen_treatment refxyz
_refine_ls_matrix_type full
_refine_ls_number_parameters 145
_refine_ls_number_reflns 11896
_refine_ls_number_restraints 0
_refine_ls_restrained_S_all 0.000
_refine_ls_R_factor_all 0.0405
_refine_ls_R_factor_gt 0.0405
_refine_ls_shift/su_max 0.00
_refine_ls_shift/su_mean 0.000
_refine_ls_structure_factor_coef Fsqd
_refine_ls_weighting_details 'calc w =1/[\s^2^(Fo^2^)+(0.057P)^2^+0.0088P] where P=(Fo^2^+2Fc^2^)/'
_refine_ls_weighting_scheme calc
_refine_ls_wR_factor_gt 0.1012
_refine_ls_wR_factor_ref 0.1013
_reflns_number_gt 13610
_reflns_number_total 13610
_reflns_threshold_expression >2.0sigma(I)
_cod_data_source_file px5016sup1.cif
_cod_data_source_block IAM_MoPro
_cod_original_cell_volume 834.88(6)
_cod_original_sg_symbol_H-M 'P 212121'
_cod_database_code 2108460
_publcif_datablock.id {b49ced9e-3e6d-400a-85ac-b79e6aa01ab1}

_shelx_estimated_absorpt_t_min 0.971
_shelx_estimated_absorpt_t_max 0.981

loop_
_symmetry_equiv_pos_as_xyz
'x, y, z'
'-x+1/2, -y, z+1/2'
'-x, y+1/2, -z+1/2'
'x+1/2, -y+1/2, -z'

loop_
_atom_site_type_symbol
_atom_site_label
_atom_site_fract_x
_atom_site_fract_y
_atom_site_fract_z
_atom_site_U_iso_or_equiv
_atom_site_adp_type
_atom_site_occupancy
_atom_site_calc_flag
_atom_site_refinement_flags_posn
_atom_site_refinement_flags_adp
C C1 0.39580(4) 0.63965(4) 0.58472(3) 0.01133(2) Uani 1 d . .
C C2 0.46753(5) 0.52385(4) 0.51962(3) 0.01392(2) Uani 1 d . .
H H2 0.532(2) 0.441(11) 0.5714(14) 0.03054 Uani 1 d D U
C C3 0.45598(5) 0.51498(5) 0.38867(4) 0.01642(3) Uani 1 d . .
H H3 0.5116(19) 0.425(11) 0.3381(16) 0.03547 Uani 1 d D U
C C4 0.37199(5) 0.62074(5) 0.32223(3) 0.01637(3) Uani 1 d . .
H H4 0.363(2) 0.613(2) 0.220(11) 0.03314 Uani 1 d D U
C C5 0.29887(5) 0.73527(5) 0.38667(4) 0.01632(3) Uani 1 d . .
H H5 0.2334(17) 0.818(11) 0.3356(14) 0.03444 Uani 1 d D U
C C6 0.31017(5) 0.74441(4) 0.51749(3) 0.01430(2) Uani 1 d . .
H H6 0.253(2) 0.833(11) 0.5680(13) 0.03204 Uani 1 d D U
C C7 0.40745(4) 0.65973(4) 0.72401(3) 0.01103(2) Uani 1 d . .
C C8 0.46941(4) 0.55963(4) 0.92983(3) 0.01333(2) Uani 1 d . .
H H8A 0.459(2) 0.449(11) 0.9705(15) 0.03131 Uani 1 d D U
H H8B 0.371(11) 0.6248(18) 0.9638(16) 0.02953 Uani 1 d D U
C C9 0.61687(4) 0.62933(4) 0.97854(3) 0.01254(2) Uani 1 d . .
N N1 0.46286(4) 0.54933(3) 0.79392(3) 0.01290(2) Uani 1 d . .
O O1 0.36575(4) 0.77897(3) 0.77352(3) 0.01449(2) Uani 1 d . .
O O2 0.62203(4) 0.61883(5) 1.10332(3) 0.01833(3) Uani 1 d . .
O O3 0.71468(4) 0.68671(5) 0.91385(3) 0.01999(3) Uani 1 d . .
H H1 0.501(2) 0.458(11) 0.7466(16) 0.02774 Uani 1 d D U
H H9 0.720(11) 0.664(2) 1.1343(15) 0.03066 Uani 1 d D U

loop_
_atom_site_aniso_label
_atom_site_aniso_U_11
_atom_site_aniso_U_22
_atom_site_aniso_U_33
_atom_site_aniso_U_12
_atom_site_aniso_U_13
_atom_site_aniso_U_23
C1 0.01234(9) 0.01171(9) 0.00995(8) 0.00029(7) -0.00047(7) -0.00004(6)
C2 0.01636(11) 0.01423(10) 0.01116(9) 0.00241(9) -0.00062(8) -0.00107(8)
H2 0.03913 0.02807 0.02440 0.01306 -0.00441 0.00051
C3 0.01812(13) 0.01968(13) 0.01146(10) 0.00240(10) 0.00024(9) -0.00227(9)
H3 0.04435 0.03732 0.02474 0.01410 0.00064 -0.00931
C4 0.01600(12) 0.02257(14) 0.01055(9) -0.00048(11) -0.00019(8) 0.00068(9)
H4 0.03875 0.04484 0.01582 0.00277 -0.00218 -0.00011
C5 0.01667(12) 0.01957(13) 0.01271(10) 0.00166(10) -0.00196(9) 0.00281(9)
H5 0.03977 0.03600 0.02755 0.01124 -0.00611 0.00789
C6 0.01543(11) 0.01471(11) 0.01277(10) 0.00256(8) -0.00140(8) 0.00075(8)
H6 0.03932 0.02887 0.02794 0.01382 0.00045 -0.00289
C7 0.01175(9) 0.01102(8) 0.01032(8) -0.00038(7) 0.00020(7) -0.00036(7)
C8 0.01387(10) 0.01577(11) 0.01034(9) -0.00180(8) -0.00049(7) 0.00119(8)
H8A 0.04273 0.02366 0.02755 -0.00666 -0.00481 0.00656
H8B 0.02528 0.03588 0.02744 0.00354 0.00212 -0.00590
C9 0.01331(10) 0.01364(10) 0.01067(9) -0.00083(8) 0.00047(7) -0.00012(7)
N1 0.01653(10) 0.01217(8) 0.01001(7) 0.00068(7) -0.00100(7) 0.00003(6)
O1 0.01801(10) 0.01222(8) 0.01324(8) 0.00145(7) 0.00206(7) -0.00197(6)
O2 0.01860(11) 0.02648(14) 0.00991(8) -0.00617(10) -0.00103(7) -0.00012(8)
O3 0.01795(11) 0.02761(15) 0.01439(10) -0.00763(10) 0.00246(8) 0.00123(9)
H1 0.04033 0.02052 0.02237 0.00710 -0.00097 -0.00324
H9 0.02667 0.04373 0.02158 -0.01118 -0.00289 -0.00006

loop_
_atom_type_symbol
_atom_type_description
_atom_type_scat_dispersion_real
_atom_type_scat_dispersion_imag
_atom_type_scat_source
C C 0.0033 0.0016 'Clementi & Roetti 1974. Atomic Data & Nuclear Data Tables. 14, 177'
H H 0.0000 0.0000 'Clementi & Roetti 1974. Atomic Data & Nuclear Data Tables. 14, 177'
N N 0.0061 0.0033 'Clementi & Roetti 1974. Atomic Data & Nuclear Data Tables. 14, 177'
O O 0.0106 0.0060 'Clementi & Roetti 1974. Atomic Data & Nuclear Data Tables. 14, 177'

loop_
_geom_angle_atom_site_label_1
_geom_angle_atom_site_label_2
_geom_angle_atom_site_label_3
_geom_angle
C7 C1 C6 117.21(3)
C7 C1 C2 123.29(3)
C6 C1 C2 119.49(3)
C1 C2 C3 120.11(3)
C1 C2 H2 120.
C3 C2 H2 120.0
C2 C3 C4 120.05(3)
C2 C3 H3 120.1
C4 C3 H3 120.
C3 C4 C5 120.08(3)
C3 C4 H4 120.
C5 C4 H4 120.
C6 C5 C4 120.00(3)
C6 C5 H5 119.5
C4 C5 H5 121.
C1 C6 C5 120.25(3)
C1 C6 H6 120.
C5 C6 H6 120.1
O1 C7 N1 121.14(3)
O1 C7 C1 119.99(3)
N1 C7 C1 118.87(3)
N1 C8 C9 113.54(3)
N1 C8 H8A 109.3
N1 C8 H8B 109.4
C9 C8 H8A 109.
C9 C8 H8B 109.
H8A C8 H8B 107.
O2 C9 O3 124.95(3)
O2 C9 C8 109.75(3)
O3 C9 C8 125.30(3)
C7 N1 C8 121.30(3)
C7 N1 H1 117.
C8 N1 H1 122.
C9 O2 H9 109.0

loop_
_geom_bond_atom_site_label_1
_geom_bond_atom_site_label_2
_geom_bond_distance
C1 C7 1.4923(4)
C1 C6 1.4012(5)
C1 C2 1.4025(5)
C2 C3 1.3951(5)
C2 H2 1.09
C3 C4 1.3956(6)
C3 H3 1.09
C4 C5 1.3959(6)
C4 H4 1.09
C5 C6 1.3937(5)
C5 H5 1.09
C6 H6 1.09
C7 O1 1.2553(4)
C7 N1 1.3355(4)
C8 N1 1.4459(4)
C8 C9 1.5181(5)
C8 H8A 1.10
C8 H8B 1.10
C9 O2 1.3279(4)
C9 O3 1.2092(5)
N1 H1 1.02
O2 H9 1.00

loop_
_geom_hbond_atom_site_label_D
_geom_hbond_atom_site_label_H
_geom_hbond_atom_site_label_A
_geom_hbond_distance_DH
_geom_hbond_distance_HA
_geom_hbond_distance_DA
_geom_hbond_angle_DHA
_geom_hbond_site_symmetry_A
C8 H8B O3 1.10 2.54 3.5956(6) 161. 4_467
C4 H4 O2 1.09 2.57 3.1786(5) 114. 1_554
N1 H1 C2 1.02 2.50 2.9193(5) 104. 1
O2 H9 O1 1.00 1.68 2.6534(5) 163. 4_567
C2 H2 O1 1.09 2.38 3.4409(5) 165.8 3_646
C8 H8A C6 1.10 2.74 3.4845(6) 125. 3_646
N1 H1 O1 1.02 2.01 2.9553(5) 153. 3_646

loop_
_geom_torsion_atom_site_label_1
_geom_torsion_atom_site_label_2
_geom_torsion_atom_site_label_3
_geom_torsion_atom_site_label_4
_geom_torsion
C1 C7 N1 C8 -176.78(4)
C1 C7 N1 H1 4.(3)
C1 C6 C5 C4 0.52(5)
C1 C6 C5 H5 -179.(4)
C1 C2 C3 C4 -0.50(5)
C1 C2 C3 H3 180.(4)
C2 C1 C7 O1 166.66(5)
C2 C1 C7 N1 -13.21(5)
C2 C1 C6 C5 -1.26(5)
C2 C1 C6 H6 179.(4)
C2 C3 C4 C5 -0.24(6)
C2 C3 C4 H4 -180.(1)
H2 C2 C1 C7 2.(5)
H2 C2 C1 C6 -179.(5)
H2 C2 C3 C4 179.(5)
H2 C2 C3 H3 0.(6)
C3 C2 C1 C7 -177.76(6)
C3 C2 C1 C6 1.25(6)
C3 C4 C5 C6 0.23(6)
C3 C4 C5 H5 180.(4)
H3 C3 C4 C5 179.(5)
H3 C3 C4 H4 0.(5)
C4 C5 C6 H6 -180.(4)
H4 C4 C5 C6 180.(2)
H4 C4 C5 H5 -1.(4)
C5 C6 C1 C7 177.81(5)
H5 C5 C6 H6 1.(6)
C6 C1 C7 O1 -12.37(5)
C6 C1 C7 N1 167.76(5)
H6 C6 C1 C7 -2.(5)
C7 N1 C8 C9 -88.03(5)
C7 N1 C8 H8A 151.(3)
C7 N1 C8 H8B 33.(5)
C8 N1 C7 O1 3.35(5)
C8 C9 O2 H9 179.(3)
H8A C8 N1 H1 -30.(2)
H8A C8 C9 O2 -51.(3)
H8A C8 C9 O3 130.(4)
H8B C8 N1 H1 -147.(7)
H8B C8 C9 O2 65.(2)
H8B C8 C9 O3 -114.(2)
C9 C8 N1 H1 92.(6)
N1 C8 C9 O2 -172.64(5)
N1 C8 C9 O3 7.80(6)
O1 C7 N1 H1 -176.(3)
O3 C9 O2 H9 -1.(3)

_cod_database_fobs_code 2108460
